data_1526078
loop_
_publ_author_name
'Mueller-Bunz, H.'
'Schleid, T.'

_publ_section_title
;
 Ueber den H- und A-Typ von La2 (Si2 O7)
;
_journal_name_full 'Zeitschrift fuer Anorganische und Allgemeine Chemie'
_journal_page_first 2549
_journal_page_last 2556
_journal_volume 626
_journal_year 2000
_chemical_formula_sum 'La2 O7 Si2'
_chemical_name_systematic 'La2 (Si2 O7)'
_space_group_IT_number 76
_symmetry_space_group_name_Hall 'P 4w'
_symmetry_space_group_name_H-M 'P 41'
_cell_angle_alpha 90
_cell_angle_beta 90
_cell_angle_gamma 90
_cell_formula_units_Z 8
_cell_length_a 6.8383
_cell_length_b 6.8383
_cell_length_c 24.736
_cell_volume 1156.713
_citation_journal_id_ASTM ZAACAB
_cod_data_source_file Mueller-Bunz_ZAACAB_2000_788.cif
_cod_data_source_block La2O7Si2
_cod_original_cell_volume 1156.714
_cod_database_code 1526078

loop_
_symmetry_equiv_pos_as_xyz
x,y,z
-y,x,z+1/4
-x,-y,z+1/2
y,-x,z+3/4

loop_
_atom_site_label
_atom_site_type_symbol
_atom_site_fract_x
_atom_site_fract_y
_atom_site_fract_z
_atom_site_occupancy
_atom_site_U_iso_or_equiv
O3 O-2 0.1431 0.1455 0.6014 1 0.0
Si3 Si+4 0.8469 0.2246 0.48347 1 0.0
O11 O-2 0.7166 0.3635 0.4412 1 0.0
O4 O-2 0.1213 0.5613 0.4233 1 0.0
O1 O-2 0.2183 0.8121 0.658 1 0.0
La1 La+3 0.6682 0.92245 0 1 0.0
La3 La+3 0.75184 0.689 0.50142 1 0.0
Si2 Si+4 0.2559 0.6183 0.47637 1 0.0
O10 O-2 0.8913 0.3734 0.5338 1 0.0
Si1 Si+4 0.0029 0.6967 0.37912 1 0.0
La2 La+3 0.77154 0.11495 0.60931 1 0.0
O12 O-2 0.527 0.4875 0.6077 1 0.0
O6 O-2 0.1211 0.7492 0.5163 1 0.0
O14 O-2 0.8633 0.4277 0.6554 1 0.0
La4 La+3 0.17384 0.52081 0.60187 1 0.0
O7 O-2 0.4336 0.7582 0.4565 1 0.0
Si4 Si+4 0.7066 0.5939 0.63628 1 0.0
O5 O-2 0.3312 0.4304 0.5091 1 0.0
O13 O-2 0.8253 0.7454 0.5981 1 0.0
O8 O-2 0.8507 0.0371 0.7016 1 0.0
O9 O-2 0.7171 0.0488 0.5085 1 0.0
O2 O-2 0.4612 0.9487 0.5829 1 0.0
